data_4086956
loop_
_publ_author_name
'Esteruelas, Miguel A.'
'L\'opez, Ana M.'
'O\~nate, Enrique'
'San-Torcuato, Ainhoa'
'Tsai, Jui-Yi'
'Xia, Chuanjun'

_publ_section_title
;
 Formation of Dinuclear Iridium Complexes by NHC-Supported C--H Bond
 Activation
;
_journal_issue 3
_journal_name_full Organometallics
_journal_page_first 699
_journal_paper_doi 10.1021/acs.organomet.6b00891
_journal_volume 36
_journal_year 2017
_chemical_formula_moiety '4(C31 H54 Br Ir N2 P2), 2(CH40)'
_chemical_formula_sum 'C31.5 H56 Br Ir N2 O0.5 P2'
_chemical_formula_weight 804.83
_chemical_name_systematic
; 
 ? 
;
_space_group_IT_number 14
_symmetry_cell_setting monoclinic
_symmetry_space_group_name_Hall '-P 2ybc'
_symmetry_space_group_name_H-M 'P 1 21/c 1'
_atom_sites_solution_hydrogens geom
_atom_sites_solution_primary direct
_atom_sites_solution_secondary difmap
_audit_creation_method SHELXL-97
_cell_angle_alpha 90.00
_cell_angle_beta 99.522(5)
_cell_angle_gamma 90.00
_cell_formula_units_Z 4
_cell_length_a 13.222(4)
_cell_length_b 15.518(5)
_cell_length_c 17.539(5)
_cell_measurement_reflns_used 9976
_cell_measurement_temperature 173(2)
_cell_measurement_theta_max 28
_cell_measurement_theta_min 2
_cell_volume 3549.1(19)
_computing_cell_refinement 'SAINT+ v. 7.56a (Bruker AXS, 2008)'
_computing_data_collection 'apex2 v. 7.0 (Bruker AXS, 2009)'
_computing_data_reduction 'SAINT+ v. 7.56a (Bruker AXS, 2008)'
_computing_molecular_graphics 'XP, SHELXTL v. 6.14 (Bruker, 2000)'
_computing_publication_material 'XCIF, SHELXTL v. 6.14 (Bruker, 2000)'
_computing_structure_refinement 'SHELXL-97 (Sheldrick, 1997)'
_computing_structure_solution 'SHELXS-97 (Sheldrick, 1990)'
_diffrn_ambient_temperature 173(2)
_diffrn_detector_area_resol_mean 8.33
_diffrn_measured_fraction_theta_full 0.999
_diffrn_measured_fraction_theta_max 0.930
_diffrn_measurement_device_type 'Bruker APEX DUO system'
_diffrn_measurement_method '\w rotations with narrow frames'
_diffrn_radiation_monochromator graphite
_diffrn_radiation_source 'fine-focus sealed tube'
_diffrn_radiation_type MoK\a
_diffrn_radiation_wavelength 0.71073
_diffrn_reflns_av_R_equivalents 0.0484
_diffrn_reflns_av_sigmaI/netI 0.0435
_diffrn_reflns_limit_h_max 16
_diffrn_reflns_limit_h_min -17
_diffrn_reflns_limit_k_max 21
_diffrn_reflns_limit_k_min -20
_diffrn_reflns_limit_l_max 24
_diffrn_reflns_limit_l_min -24
_diffrn_reflns_number 40542
_diffrn_reflns_theta_full 27.50
_diffrn_reflns_theta_max 29.66
_diffrn_reflns_theta_min 1.76
_diffrn_standards_decay_% 0
_exptl_absorpt_coefficient_mu 5.001
_exptl_absorpt_correction_T_max 0.862
_exptl_absorpt_correction_T_min 0.563
_exptl_absorpt_correction_type multi-scan
_exptl_absorpt_process_details
;
Absorption correction performed with SADABS program. This is based on the
method of Blessing: Blessing, R. H., Acta Crystallogr., Sect. A 1995, 51, 33.

SADABS: Area-Detector Absorption Correction. Bruker-AXS 
within SAINT+ package, v. 6.1 (2000).
;
_exptl_crystal_colour colourless
_exptl_crystal_density_diffrn 1.506
_exptl_crystal_density_method 'not measured'
_exptl_crystal_description 'irregular block'
_exptl_crystal_F_000 1620
_exptl_crystal_size_max 0.24
_exptl_crystal_size_mid 0.12
_exptl_crystal_size_min 0.09
_refine_diff_density_max 1.324
_refine_diff_density_min -0.701
_refine_diff_density_rms 0.122
_refine_ls_extinction_method none
_refine_ls_goodness_of_fit_ref 1.015
_refine_ls_hydrogen_treatment mixed
_refine_ls_matrix_type full
_refine_ls_number_parameters 365
_refine_ls_number_reflns 9344
_refine_ls_number_restraints 4
_refine_ls_restrained_S_all 1.015
_refine_ls_R_factor_all 0.0472
_refine_ls_R_factor_gt 0.0317
_refine_ls_shift/su_max 0.017
_refine_ls_shift/su_mean 0.001
_refine_ls_structure_factor_coef Fsqd
_refine_ls_weighting_details 'calc w=1/[\s^2^(Fo^2^)+(0.0422P)^2^+0.4724P] where P=(Fo^2^+2Fc^2^)/3'
_refine_ls_weighting_scheme calc
_refine_ls_wR_factor_gt 0.0746
_refine_ls_wR_factor_ref 0.0805
_reflns_number_gt 7447
_reflns_number_total 9344
_reflns_threshold_expression >2sigma(I)
_cod_data_source_file om6b00891_si_002.cif
_cod_data_source_block 6-enriquen90b
_cod_depositor_comments 'Adding full bibliography for 4086954--4086957.cif.'
_cod_original_cell_volume 3549.0(19)
_cod_original_sg_symbol_H-M P21/c
_cod_original_formula_sum 'C31.50 H56 Br Ir N2 O0.50 P2'
_cod_database_code 4086956

loop_
_symmetry_equiv_pos_as_xyz
'x, y, z'
'-x, y+1/2, -z+1/2'
'-x, -y, -z'
'x, -y-1/2, z-1/2'

loop_
_atom_site_label
_atom_site_type_symbol
_atom_site_fract_x
_atom_site_fract_y
_atom_site_fract_z
_atom_site_U_iso_or_equiv
_atom_site_adp_type
_atom_site_occupancy
_atom_site_symmetry_multiplicity
_atom_site_calc_flag
_atom_site_refinement_flags
_atom_site_disorder_assembly
_atom_site_disorder_group
Ir Ir 0.259875(10) 0.095977(8) 0.840593(7) 0.02466(5) Uani 1 1 d D . .
H01 H 0.219(3) 0.127(2) 0.9153(13) 0.030 Uiso 1 1 d D . .
H02 H 0.3680(15) 0.084(2) 0.8939(18) 0.030 Uiso 1 1 d D . .
Br1 Br 0.33187(3) 0.03484(3) 0.71850(2) 0.04011(10) Uani 1 1 d . . .
P1 P 0.22978(7) -0.03756(6) 0.89058(5) 0.02669(19) Uani 1 1 d . . .
P2 P 0.31351(7) 0.23533(6) 0.82307(5) 0.0290(2) Uani 1 1 d . . .
N1 N 0.1079(2) 0.11045(18) 0.76798(18) 0.0283(6) Uani 1 1 d . . .
N2 N -0.0180(2) 0.10112(19) 0.66595(19) 0.0328(7) Uani 1 1 d . . .
C1 C 0.0835(3) 0.0936(2) 0.6941(2) 0.0314(8) Uani 1 1 d . . .
H1 H 0.1327 0.0775 0.6629 0.038 Uiso 1 1 calc R . .
C2 C 0.0153(3) 0.1324(2) 0.7918(2) 0.0276(7) Uani 1 1 d . . .
C3 C -0.0042(3) 0.1581(2) 0.8633(2) 0.0349(8) Uani 1 1 d . . .
H3 H 0.0494 0.1623 0.9065 0.042 Uiso 1 1 calc R . .
C4 C -0.1044(3) 0.1774(3) 0.8699(2) 0.0414(10) Uani 1 1 d . . .
H4 H -0.1199 0.1960 0.9183 0.050 Uiso 1 1 calc R . .
C5 C -0.1832(3) 0.1702(3) 0.8066(3) 0.0456(10) Uani 1 1 d . . .
H5 H -0.2512 0.1838 0.8132 0.055 Uiso 1 1 calc R . .
C6 C -0.1662(3) 0.1442(3) 0.7358(3) 0.0417(10) Uani 1 1 d . . .
H6 H -0.2204 0.1388 0.6932 0.050 Uiso 1 1 calc R . .
C7 C -0.0646(3) 0.1261(2) 0.7292(2) 0.0317(8) Uani 1 1 d . . .
C8 C -0.0646(3) 0.0937(2) 0.5870(2) 0.0334(8) Uani 1 1 d . . .
C9 C -0.0141(3) 0.1251(3) 0.5305(2) 0.0398(9) Uani 1 1 d . . .
H9 H 0.0517 0.1507 0.5437 0.048 Uiso 1 1 calc R . .
C10 C -0.0606(4) 0.1187(3) 0.4537(3) 0.0475(11) Uani 1 1 d . . .
H10 H -0.0259 0.1389 0.4139 0.057 Uiso 1 1 calc R . .
C11 C -0.1563(4) 0.0833(3) 0.4351(3) 0.0499(11) Uani 1 1 d . . .
H11 H -0.1885 0.0804 0.3825 0.060 Uiso 1 1 calc R . .
C12 C -0.2058(3) 0.0521(3) 0.4920(3) 0.0500(11) Uani 1 1 d . . .
H12 H -0.2723 0.0278 0.4786 0.060 Uiso 1 1 calc R . .
C13 C -0.1603(3) 0.0556(3) 0.5687(2) 0.0419(10) Uani 1 1 d . . .
H13 H -0.1938 0.0324 0.6080 0.050 Uiso 1 1 calc R . .
C14 C 0.2294(3) -0.0371(2) 0.9956(2) 0.0351(8) Uani 1 1 d . . .
H14 H 0.2154 -0.0974 1.0111 0.042 Uiso 1 1 calc R . .
C15 C 0.3323(3) -0.0094(3) 1.0436(2) 0.0483(11) Uani 1 1 d . . .
H15A H 0.3497 0.0486 1.0282 0.072 Uiso 1 1 calc R . .
H15B H 0.3861 -0.0498 1.0347 0.072 Uiso 1 1 calc R . .
H15C H 0.3265 -0.0095 1.0986 0.072 Uiso 1 1 calc R . .
C16 C 0.1448(3) 0.0204(3) 1.0180(2) 0.0413(9) Uani 1 1 d . . .
H16A H 0.1358 0.0076 1.0711 0.062 Uiso 1 1 calc R . .
H16B H 0.0804 0.0094 0.9829 0.062 Uiso 1 1 calc R . .
H16C H 0.1640 0.0810 1.0142 0.062 Uiso 1 1 calc R . .
C17 C 0.3212(3) -0.1248(3) 0.8744(3) 0.0391(9) Uani 1 1 d . . .
H17 H 0.3044 -0.1401 0.8183 0.047 Uiso 1 1 calc R . .
C18 C 0.4330(3) -0.0951(3) 0.8881(3) 0.0528(12) Uani 1 1 d . . .
H18A H 0.4557 -0.0851 0.9435 0.079 Uiso 1 1 calc R . .
H18B H 0.4391 -0.0415 0.8597 0.079 Uiso 1 1 calc R . .
H18C H 0.4760 -0.1396 0.8701 0.079 Uiso 1 1 calc R . .
C19 C 0.3128(4) -0.2080(3) 0.9188(3) 0.0556(12) Uani 1 1 d . . .
H19A H 0.3563 -0.2522 0.9010 0.083 Uiso 1 1 calc R . .
H19B H 0.2414 -0.2277 0.9100 0.083 Uiso 1 1 calc R . .
H19C H 0.3352 -0.1977 0.9742 0.083 Uiso 1 1 calc R . .
C20 C 0.1007(3) -0.0819(2) 0.8517(2) 0.0302(8) Uani 1 1 d . . .
H20 H 0.0528 -0.0317 0.8494 0.036 Uiso 1 1 calc R . .
C21 C 0.0539(3) -0.1514(3) 0.8965(2) 0.0455(10) Uani 1 1 d . . .
H21A H -0.0161 -0.1638 0.8707 0.068 Uiso 1 1 calc R . .
H21B H 0.0523 -0.1312 0.9493 0.068 Uiso 1 1 calc R . .
H21C H 0.0954 -0.2039 0.8985 0.068 Uiso 1 1 calc R . .
C22 C 0.0954(4) -0.1111(3) 0.7679(2) 0.0438(10) Uani 1 1 d . . .
H22A H 0.1275 -0.1680 0.7669 0.066 Uiso 1 1 calc R . .
H22B H 0.1318 -0.0696 0.7402 0.066 Uiso 1 1 calc R . .
H22C H 0.0235 -0.1146 0.7429 0.066 Uiso 1 1 calc R . .
C23 C 0.3169(3) 0.3041(3) 0.9098(2) 0.0414(10) Uani 1 1 d . . .
H23 H 0.3411 0.3626 0.8970 0.050 Uiso 1 1 calc R . .
C24 C 0.3906(4) 0.2704(3) 0.9788(3) 0.0594(13) Uani 1 1 d . . .
H24A H 0.3840 0.3048 1.0245 0.089 Uiso 1 1 calc R . .
H24B H 0.4610 0.2745 0.9684 0.089 Uiso 1 1 calc R . .
H24C H 0.3744 0.2100 0.9881 0.089 Uiso 1 1 calc R . .
C25 C 0.2096(4) 0.3142(3) 0.9315(3) 0.0548(12) Uani 1 1 d . . .
H25A H 0.1893 0.2601 0.9534 0.082 Uiso 1 1 calc R . .
H25B H 0.1603 0.3287 0.8852 0.082 Uiso 1 1 calc R . .
H25C H 0.2109 0.3605 0.9697 0.082 Uiso 1 1 calc R . .
C26 C 0.4433(3) 0.2449(3) 0.7961(3) 0.0438(10) Uani 1 1 d . . .
H26 H 0.4345 0.2304 0.7398 0.053 Uiso 1 1 calc R . .
C27 C 0.5204(3) 0.1795(3) 0.8369(3) 0.0604(13) Uani 1 1 d . . .
H27A H 0.5812 0.1784 0.8117 0.091 Uiso 1 1 calc R . .
H27B H 0.4889 0.1222 0.8339 0.091 Uiso 1 1 calc R . .
H27C H 0.5404 0.1960 0.8912 0.091 Uiso 1 1 calc R . .
C28 C 0.4895(4) 0.3362(3) 0.8036(4) 0.0727(16) Uani 1 1 d . . .
H28A H 0.5103 0.3504 0.8584 0.109 Uiso 1 1 calc R . .
H28B H 0.4382 0.3779 0.7796 0.109 Uiso 1 1 calc R . .
H28C H 0.5495 0.3385 0.7775 0.109 Uiso 1 1 calc R . .
C29 C 0.2295(3) 0.2969(2) 0.7461(2) 0.0385(9) Uani 1 1 d . . .
H29 H 0.1579 0.2791 0.7503 0.046 Uiso 1 1 calc R . .
C30 C 0.2291(5) 0.3962(3) 0.7499(3) 0.0578(13) Uani 1 1 d . . .
H30A H 0.2962 0.4182 0.7424 0.087 Uiso 1 1 calc R . .
H30B H 0.2148 0.4147 0.8005 0.087 Uiso 1 1 calc R . .
H30C H 0.1760 0.4188 0.7092 0.087 Uiso 1 1 calc R . .
C31 C 0.2455(3) 0.2680(3) 0.6662(2) 0.0476(11) Uani 1 1 d . . .
H31A H 0.1866 0.2858 0.6279 0.071 Uiso 1 1 calc R . .
H31B H 0.2520 0.2051 0.6654 0.071 Uiso 1 1 calc R . .
H31C H 0.3081 0.2943 0.6537 0.071 Uiso 1 1 calc R . .
O1A O 0.5517(11) 0.3947(8) 0.1547(7) 0.051(3) Uiso 0.25 1 d PD A 1
H1A H 0.5748 0.4215 0.1955 0.077 Uiso 0.25 1 calc PR A 1
O1B O 0.5754(10) 0.4299(9) 0.1682(6) 0.048(3) Uiso 0.25 1 d PD A 2
H1B H 0.5587 0.3797 0.1788 0.072 Uiso 0.25 1 calc PR A 2
C32 C 0.5463(6) 0.4441(5) 0.0990(4) 0.0342(16) Uiso 0.50 1 d PD . .
H32A H 0.5064 0.4952 0.1082 0.051 Uiso 0.25 1 calc PR A 1
H32B H 0.5126 0.4147 0.0521 0.051 Uiso 0.25 1 calc PR A 1
H32C H 0.6155 0.4617 0.0924 0.051 Uiso 0.25 1 calc PR A 1
H32D H 0.4727 0.4567 0.0900 0.051 Uiso 0.25 1 calc PR A 2
H32E H 0.5593 0.3933 0.0689 0.051 Uiso 0.25 1 calc PR A 2
H32F H 0.5838 0.4936 0.0829 0.051 Uiso 0.25 1 calc PR A 2

loop_
_atom_site_aniso_label
_atom_site_aniso_U_11
_atom_site_aniso_U_22
_atom_site_aniso_U_33
_atom_site_aniso_U_23
_atom_site_aniso_U_13
_atom_site_aniso_U_12
Ir 0.01910(7) 0.02728(7) 0.02722(8) -0.00006(5) 0.00274(5) -0.00124(5)
Br1 0.0298(2) 0.0505(2) 0.0413(2) -0.00854(18) 0.00953(16) 0.00516(17)
P1 0.0228(4) 0.0263(4) 0.0295(5) -0.0004(4) 0.0001(3) -0.0012(4)
P2 0.0258(5) 0.0299(5) 0.0316(5) 0.0022(4) 0.0060(4) -0.0033(4)
N1 0.0209(15) 0.0320(16) 0.0321(16) 0.0007(12) 0.0049(12) 0.0010(12)
N2 0.0236(16) 0.0397(18) 0.0338(17) 0.0014(13) 0.0005(13) 0.0015(13)
C1 0.0236(18) 0.0357(19) 0.0344(19) -0.0025(16) 0.0033(14) 0.0008(15)
C2 0.0236(17) 0.0251(16) 0.0341(19) 0.0052(14) 0.0045(14) 0.0008(14)
C3 0.030(2) 0.038(2) 0.037(2) 0.0049(17) 0.0079(16) 0.0004(16)
C4 0.038(2) 0.048(2) 0.043(2) 0.0060(19) 0.0201(19) 0.0055(18)
C5 0.024(2) 0.062(3) 0.054(3) 0.012(2) 0.0148(18) 0.0061(19)
C6 0.0239(19) 0.051(2) 0.050(3) 0.013(2) 0.0046(17) -0.0008(18)
C7 0.0280(19) 0.0301(17) 0.036(2) 0.0062(15) 0.0032(15) 0.0002(15)
C8 0.034(2) 0.0320(18) 0.0309(19) 0.0019(15) -0.0031(16) 0.0036(16)
C9 0.033(2) 0.044(2) 0.042(2) -0.0051(18) 0.0055(18) -0.0044(18)
C10 0.055(3) 0.052(2) 0.036(2) 0.0006(19) 0.007(2) -0.002(2)
C11 0.053(3) 0.060(3) 0.033(2) -0.009(2) -0.003(2) 0.000(2)
C12 0.037(2) 0.058(3) 0.049(3) -0.003(2) -0.0105(19) -0.010(2)
C13 0.039(2) 0.043(2) 0.041(2) 0.0058(18) -0.0032(18) -0.0082(19)
C14 0.038(2) 0.0352(19) 0.0299(19) 0.0040(15) -0.0015(16) -0.0060(17)
C15 0.048(3) 0.057(3) 0.035(2) -0.0022(19) -0.0084(19) -0.004(2)
C16 0.040(2) 0.050(2) 0.034(2) -0.0023(18) 0.0069(17) -0.0054(19)
C17 0.032(2) 0.036(2) 0.046(2) -0.0052(18) -0.0022(17) 0.0078(17)
C18 0.031(2) 0.056(3) 0.071(3) 0.004(2) 0.006(2) 0.016(2)
C19 0.048(3) 0.032(2) 0.083(4) 0.001(2) -0.002(2) 0.007(2)
C20 0.0242(18) 0.0308(18) 0.0340(19) 0.0001(15) -0.0003(15) -0.0055(14)
C21 0.042(2) 0.045(2) 0.047(2) 0.0047(19) 0.0016(19) -0.016(2)
C22 0.044(3) 0.050(2) 0.035(2) -0.0076(18) -0.0017(18) -0.0109(19)
C23 0.052(3) 0.033(2) 0.041(2) -0.0053(17) 0.0123(19) -0.0137(18)
C24 0.071(3) 0.062(3) 0.041(2) -0.011(2) -0.002(2) -0.016(3)
C25 0.072(3) 0.041(2) 0.057(3) -0.014(2) 0.030(3) -0.005(2)
C26 0.032(2) 0.051(2) 0.051(3) 0.005(2) 0.0143(19) -0.0099(19)
C27 0.026(2) 0.073(3) 0.082(4) 0.008(3) 0.009(2) -0.004(2)
C28 0.049(3) 0.068(3) 0.105(5) 0.014(3) 0.026(3) -0.022(3)
C29 0.039(2) 0.0332(19) 0.043(2) 0.0075(17) 0.0050(18) 0.0025(17)
C30 0.075(4) 0.036(2) 0.058(3) 0.009(2) -0.001(3) 0.005(2)
C31 0.051(3) 0.056(3) 0.035(2) 0.0092(19) 0.0053(19) 0.008(2)

loop_
_atom_type_symbol
_atom_type_description
_atom_type_scat_dispersion_real
_atom_type_scat_dispersion_imag
_atom_type_scat_source
C C 0.0033 0.0016 'International Tables Vol C Tables 4.2.6.8 and 6.1.1.4'
H H 0.0000 0.0000 'International Tables Vol C Tables 4.2.6.8 and 6.1.1.4'
N N 0.0061 0.0033 'International Tables Vol C Tables 4.2.6.8 and 6.1.1.4'
P P 0.1023 0.0942 'International Tables Vol C Tables 4.2.6.8 and 6.1.1.4'
Ir Ir -1.4442 7.9887 'International Tables Vol C Tables 4.2.6.8 and 6.1.1.4'
Br Br -0.2901 2.4595 'International Tables Vol C Tables 4.2.6.8 and 6.1.1.4'
O O 0.0106 0.0060 'International Tables Vol C Tables 4.2.6.8 and 6.1.1.4'

loop_
_geom_angle_atom_site_label_1
_geom_angle_atom_site_label_2
_geom_angle_atom_site_label_3
_geom_angle
N1 Ir P1 96.48(8)
N1 Ir P2 95.63(8)
P1 Ir P2 164.86(3)
N1 Ir Br1 89.12(8)
P1 Ir Br1 95.32(3)
P2 Ir Br1 93.91(3)
N1 Ir H01 92.3(13)
P1 Ir H01 81.8(13)
P2 Ir H01 88.7(13)
Br1 Ir H01 176.9(13)
N1 Ir H02 178.8(13)
P1 Ir H02 82.5(12)
P2 Ir H02 85.3(12)
Br1 Ir H02 91.5(13)
H01 Ir H02 87.0(19)
C14 P1 C20 102.33(17)
C14 P1 C17 105.29(19)
C20 P1 C17 104.70(18)
C14 P1 Ir 113.90(13)
C20 P1 Ir 113.43(12)
C17 P1 Ir 115.84(14)
C23 P2 C26 105.4(2)
C23 P2 C29 103.28(19)
C26 P2 C29 103.84(19)
C23 P2 Ir 113.31(13)
C26 P2 Ir 115.14(14)
C29 P2 Ir 114.64(13)
C1 N1 C2 105.0(3)
C1 N1 Ir 127.1(2)
C2 N1 Ir 127.7(2)
C1 N2 C7 105.8(3)
C1 N2 C8 126.1(3)
C7 N2 C8 127.8(3)
N1 C1 N2 114.2(3)
N1 C1 H1 122.9
N2 C1 H1 122.9
C3 C2 C7 120.3(3)
C3 C2 N1 130.2(3)
C7 C2 N1 109.5(3)
C4 C3 C2 117.7(4)
C4 C3 H3 121.2
C2 C3 H3 121.2
C3 C4 C5 121.0(4)
C3 C4 H4 119.5
C5 C4 H4 119.5
C6 C5 C4 122.4(4)
C6 C5 H5 118.8
C4 C5 H5 118.8
C5 C6 C7 116.3(4)
C5 C6 H6 121.8
C7 C6 H6 121.8
C2 C7 C6 122.3(4)
C2 C7 N2 105.4(3)
C6 C7 N2 132.3(4)
C9 C8 C13 121.2(4)
C9 C8 N2 119.3(4)
C13 C8 N2 119.5(4)
C8 C9 C10 119.0(4)
C8 C9 H9 120.5
C10 C9 H9 120.5
C11 C10 C9 120.3(4)
C11 C10 H10 119.9
C9 C10 H10 119.9
C10 C11 C12 120.1(4)
C10 C11 H11 119.9
C12 C11 H11 119.9
C11 C12 C13 120.8(4)
C11 C12 H12 119.6
C13 C12 H12 119.6
C12 C13 C8 118.5(4)
C12 C13 H13 120.8
C8 C13 H13 120.8
C16 C14 C15 108.3(3)
C16 C14 P1 112.4(3)
C15 C14 P1 113.6(3)
C16 C14 H14 107.4
C15 C14 H14 107.4
P1 C14 H14 107.4
C14 C15 H15A 109.5
C14 C15 H15B 109.5
H15A C15 H15B 109.5
C14 C15 H15C 109.5
H15A C15 H15C 109.5
H15B C15 H15C 109.5
C14 C16 H16A 109.5
C14 C16 H16B 109.5
H16A C16 H16B 109.5
C14 C16 H16C 109.5
H16A C16 H16C 109.5
H16B C16 H16C 109.5
C19 C17 C18 109.0(3)
C19 C17 P1 115.7(3)
C18 C17 P1 113.0(3)
C19 C17 H17 106.2
C18 C17 H17 106.2
P1 C17 H17 106.2
C17 C18 H18A 109.5
C17 C18 H18B 109.5
H18A C18 H18B 109.5
C17 C18 H18C 109.5
H18A C18 H18C 109.5
H18B C18 H18C 109.5
C17 C19 H19A 109.5
C17 C19 H19B 109.5
H19A C19 H19B 109.5
C17 C19 H19C 109.5
H19A C19 H19C 109.5
H19B C19 H19C 109.5
C21 C20 C22 109.1(3)
C21 C20 P1 119.9(3)
C22 C20 P1 110.8(3)
C21 C20 H20 105.3
C22 C20 H20 105.3
P1 C20 H20 105.3
C20 C21 H21A 109.5
C20 C21 H21B 109.5
H21A C21 H21B 109.5
C20 C21 H21C 109.5
H21A C21 H21C 109.5
H21B C21 H21C 109.5
C20 C22 H22A 109.5
C20 C22 H22B 109.5
H22A C22 H22B 109.5
C20 C22 H22C 109.5
H22A C22 H22C 109.5
H22B C22 H22C 109.5
C24 C23 C25 109.6(4)
C24 C23 P2 112.5(3)
C25 C23 P2 111.4(3)
C24 C23 H23 107.7
C25 C23 H23 107.7
P2 C23 H23 107.7
C23 C24 H24A 109.5
C23 C24 H24B 109.5
H24A C24 H24B 109.5
C23 C24 H24C 109.5
H24A C24 H24C 109.5
H24B C24 H24C 109.5
C23 C25 H25A 109.5
C23 C25 H25B 109.5
H25A C25 H25B 109.5
C23 C25 H25C 109.5
H25A C25 H25C 109.5
H25B C25 H25C 109.5
C27 C26 C28 110.3(4)
C27 C26 P2 113.5(3)
C28 C26 P2 114.9(3)
C27 C26 H26 105.8
C28 C26 H26 105.8
P2 C26 H26 105.8
C26 C27 H27A 109.5
C26 C27 H27B 109.5
H27A C27 H27B 109.5
C26 C27 H27C 109.5
H27A C27 H27C 109.5
H27B C27 H27C 109.5
C26 C28 H28A 109.5
C26 C28 H28B 109.5
H28A C28 H28B 109.5
C26 C28 H28C 109.5
H28A C28 H28C 109.5
H28B C28 H28C 109.5
C31 C29 C30 109.7(4)
C31 C29 P2 111.0(3)
C30 C29 P2 119.2(3)
C31 C29 H29 105.3
C30 C29 H29 105.3
P2 C29 H29 105.3
C29 C30 H30A 109.5
C29 C30 H30B 109.5
H30A C30 H30B 109.5
C29 C30 H30C 109.5
H30A C30 H30C 109.5
H30B C30 H30C 109.5
C29 C31 H31A 109.5
C29 C31 H31B 109.5
H31A C31 H31B 109.5
C29 C31 H31C 109.5
H31A C31 H31C 109.5
H31B C31 H31C 109.5
C32 O1A H1A 109.5
C32 O1B H1B 109.5
O1B C32 O1A 30.8(8)
O1B C32 H32A 94.0
O1A C32 H32A 109.5
O1B C32 H32B 140.2
O1A C32 H32B 109.5
H32A C32 H32B 109.5
O1B C32 H32C 91.2
O1A C32 H32C 109.5
H32A C32 H32C 109.5
H32B C32 H32C 109.5
O1B C32 H32D 109.5
O1A C32 H32D 100.2
H32A C32 H32D 46.9
H32B C32 H32D 70.0
H32C C32 H32D 148.0
O1B C32 H32E 109.5
O1A C32 H32E 86.2
H32A C32 H32E 152.5
H32B C32 H32E 43.1
H32C C32 H32E 84.8
H32D C32 H32E 109.5
O1B C32 H32F 109.5
O1A C32 H32F 138.4
H32A C32 H32F 74.1
H32B C32 H32F 107.7
H32C C32 H32F 38.9
H32D C32 H32F 109.5
H32E C32 H32F 109.5

loop_
_geom_bond_atom_site_label_1
_geom_bond_atom_site_label_2
_geom_bond_distance
Ir N1 2.205(3)
Ir P1 2.3101(11)
Ir P2 2.3122(11)
Ir Br1 2.6582(7)
Ir H01 1.578(10)
Ir H02 1.584(10)
P1 C14 1.844(4)
P1 C20 1.861(4)
P1 C17 1.867(4)
P2 C23 1.852(4)
P2 C26 1.860(4)
P2 C29 1.864(4)
N1 C1 1.309(5)
N1 C2 1.399(4)
N2 C1 1.357(5)
N2 C7 1.409(5)
N2 C8 1.423(5)
C1 H1 0.9500
C2 C3 1.381(5)
C2 C7 1.395(5)
C3 C4 1.382(5)
C3 H3 0.9500
C4 C5 1.396(6)
C4 H4 0.9500
C5 C6 1.359(6)
C5 H5 0.9500
C6 C7 1.396(5)
C6 H6 0.9500
C8 C9 1.374(6)
C8 C13 1.385(5)
C9 C10 1.389(6)
C9 H9 0.9500
C10 C11 1.367(7)
C10 H10 0.9500
C11 C12 1.370(7)
C11 H11 0.9500
C12 C13 1.381(6)
C12 H12 0.9500
C13 H13 0.9500
C14 C16 1.532(5)
C14 C15 1.537(5)
C14 H14 1.0000
C15 H15A 0.9800
C15 H15B 0.9800
C15 H15C 0.9800
C16 H16A 0.9800
C16 H16B 0.9800
C16 H16C 0.9800
C17 C19 1.523(6)
C17 C18 1.529(6)
C17 H17 1.0000
C18 H18A 0.9800
C18 H18B 0.9800
C18 H18C 0.9800
C19 H19A 0.9800
C19 H19B 0.9800
C19 H19C 0.9800
C20 C21 1.525(5)
C20 C22 1.529(5)
C20 H20 1.0000
C21 H21A 0.9800
C21 H21B 0.9800
C21 H21C 0.9800
C22 H22A 0.9800
C22 H22B 0.9800
C22 H22C 0.9800
C23 C24 1.515(6)
C23 C25 1.537(6)
C23 H23 1.0000
C24 H24A 0.9800
C24 H24B 0.9800
C24 H24C 0.9800
C25 H25A 0.9800
C25 H25B 0.9800
C25 H25C 0.9800
C26 C27 1.530(6)
C26 C28 1.540(6)
C26 H26 1.0000
C27 H27A 0.9800
C27 H27B 0.9800
C27 H27C 0.9800
C28 H28A 0.9800
C28 H28B 0.9800
C28 H28C 0.9800
C29 C31 1.521(6)
C29 C30 1.542(5)
C29 H29 1.0000
C30 H30A 0.9800
C30 H30B 0.9800
C30 H30C 0.9800
C31 H31A 0.9800
C31 H31B 0.9800
C31 H31C 0.9800
O1A C32 1.234(11)
O1A H1A 0.8400
O1B C32 1.232(11)
O1B H1B 0.8400
C32 H32A 0.9800
C32 H32B 0.9800
C32 H32C 0.9800
C32 H32D 0.9800
C32 H32E 0.9800
C32 H32F 0.9800
